data_2104856
loop_
_publ_author_name
'Budesinsky, Milos'
'Cisarova, Ivana'
'Podlaha, Jaroslav'
'Borremans, Frans'
'Martins, Jos\'e C.'
'Waroquier, Michel'
'Pauwels, Ewald'

_publ_section_title
;
 Structures of cyclic dipeptides: an X-ray and computational study of
 <i>cis</i>- and <i>trans</i>-<i>cyclo</i>(Pip-Phe),
 <i>cyclo</i>(Pro-Phe) and their <i>N</i>-methyl derivatives
;
_journal_issue 6
_journal_name_full 'Acta Crystallographica Section B'
_journal_page_first 662
_journal_page_last 677
_journal_paper_doi 10.1107/S0108768110040243
_journal_volume 66
_journal_year 2010
_chemical_formula_moiety 'C15 H18 N2 O2'
_chemical_formula_sum 'C15 H18 N2 O2'
_chemical_formula_weight 258.31
_chemical_name_systematic
;
 ?
;
_space_group_IT_number 19
_symmetry_cell_setting orthorhombic
_symmetry_space_group_name_Hall 'P 2ac 2ab'
_symmetry_space_group_name_H-M 'P 21 21 21'
_atom_sites_solution_hydrogens geom
_atom_sites_solution_primary direct
_atom_sites_solution_secondary difmap
_audit_creation_method SHELXL-97
_cell_angle_alpha 90.00
_cell_angle_beta 90.00
_cell_angle_gamma 90.00
_cell_formula_units_Z 4
_cell_length_a 10.1490(5)
_cell_length_b 10.9390(10)
_cell_length_c 12.3100(10)
_cell_measurement_reflns_used 25
_cell_measurement_temperature 293(2)
_cell_measurement_theta_max 14
_cell_measurement_theta_min 13
_cell_volume 1366.66(18)
_computing_cell_refinement 'Enraf-Nonius CAD4 Version 5.0'
_computing_data_collection 'Enraf-Nonius CAD4 Version 5.0'
_computing_data_reduction 'JANA2006, (Petricek,2006)'
_computing_structure_refinement 'SHELXL-97 (Sheldrick, 1997)'
_computing_structure_solution 'SIR97(Cascarano al.,Acta Cryst.,1996,A52,C-79)'
_diffrn_ambient_temperature 293(2)
_diffrn_measured_fraction_theta_full 1.000
_diffrn_measured_fraction_theta_max 1.000
_diffrn_measurement_device_type CAD4-MACHIII
_diffrn_measurement_method 'theta-2theta scan'
_diffrn_radiation_monochromator graphite
_diffrn_radiation_source 'fine-focus sealed tube'
_diffrn_radiation_type MoK\a
_diffrn_radiation_wavelength 0.71069
_diffrn_reflns_av_R_equivalents 0.0000
_diffrn_reflns_av_sigmaI/netI 0.0194
_diffrn_reflns_limit_h_max 12
_diffrn_reflns_limit_h_min 0
_diffrn_reflns_limit_k_max 12
_diffrn_reflns_limit_k_min 0
_diffrn_reflns_limit_l_max 14
_diffrn_reflns_limit_l_min 0
_diffrn_reflns_number 1386
_diffrn_reflns_theta_full 24.96
_diffrn_reflns_theta_max 24.96
_diffrn_reflns_theta_min 2.49
_diffrn_standards_decay_% 9
_diffrn_standards_interval_time 3600
_diffrn_standards_number 3
_exptl_absorpt_coefficient_mu 0.084
_exptl_absorpt_correction_type none
_exptl_crystal_colour colourless
_exptl_crystal_density_diffrn 1.255
_exptl_crystal_density_method 'not measured'
_exptl_crystal_description prism
_exptl_crystal_F_000 552
_exptl_crystal_size_max 0.5
_exptl_crystal_size_mid 0.4
_exptl_crystal_size_min 0.3
_refine_diff_density_max 0.131
_refine_diff_density_min -0.174
_refine_ls_abs_structure_details 'Flack H D (1983), Acta Cryst. A39, 876-881'
_refine_ls_abs_structure_Flack -3(2)
_refine_ls_extinction_coef 0.028(4)
_refine_ls_extinction_expression Fc^*^=kFc[1+0.001xFc^2^\l^3^/sin(2\q)]^-1/4^
_refine_ls_extinction_method SHELXL
_refine_ls_goodness_of_fit_ref 1.069
_refine_ls_hydrogen_treatment constr
_refine_ls_matrix_type full
_refine_ls_number_parameters 174
_refine_ls_number_reflns 1386
_refine_ls_number_restraints 0
_refine_ls_restrained_S_all 1.069
_refine_ls_R_factor_all 0.0470
_refine_ls_R_factor_gt 0.0346
_refine_ls_shift/su_max 0.000
_refine_ls_shift/su_mean 0.000
_refine_ls_structure_factor_coef Fsqd
_refine_ls_weighting_details 'calc w=1/[\s^2^(Fo^2^)+(0.0678P)^2^+0.0829P] where P=(Fo^2^+2Fc^2^)/3'
_refine_ls_weighting_scheme calc
_refine_ls_wR_factor_gt 0.0946
_refine_ls_wR_factor_ref 0.1011
_reflns_number_gt 1179
_reflns_number_total 1386
_reflns_threshold_expression I>2\s(I)
_cod_data_source_file so5040.cif
_cod_data_source_block 10b-room
_cod_database_code 2104856
_cod_database_fobs_code 2104856

loop_
_symmetry_equiv_pos_as_xyz
'x, y, z'
'-x+1/2, -y, z+1/2'
'x+1/2, -y+1/2, -z'
'-x, y+1/2, -z+1/2'

loop_
_atom_site_type_symbol
_atom_site_label
_atom_site_fract_x
_atom_site_fract_y
_atom_site_fract_z
_atom_site_U_iso_or_equiv
_atom_site_adp_type
_atom_site_calc_flag
_atom_site_refinement_flags
_atom_site_occupancy
_atom_site_disorder_assembly
_atom_site_disorder_group
N N1 0.7752(2) 0.22607(17) 0.08058(15) 0.0458(5) Uani d . 1 . .
C C2 0.7183(2) 0.1294(2) 0.12611(18) 0.0436(5) Uani d . 1 . .
C C3 0.6482(2) 0.1502(2) 0.23244(17) 0.0407(5) Uani d . 1 . .
H H3 0.5692 0.0987 0.2307 0.049 Uiso calc R 1 . .
N N4 0.60164(18) 0.27640(17) 0.24587(15) 0.0414(5) Uani d . 1 . .
C C5 0.6589(2) 0.37307(19) 0.19856(17) 0.0426(5) Uani d . 1 . .
C C6 0.7752(2) 0.3487(2) 0.12667(17) 0.0418(5) Uani d . 1 . .
H H6 0.8558 0.3593 0.1695 0.050 Uiso calc R 1 . .
C C7 0.7849(3) 0.4282(3) 0.0261(2) 0.0617(7) Uani d . 1 . .
H H7A 0.8218 0.5077 0.0430 0.074 Uiso calc R 1 . .
H H7B 0.6995 0.4388 -0.0080 0.074 Uiso calc R 1 . .
C C8 0.8772(3) 0.3541(3) -0.0454(2) 0.0749(9) Uani d . 1 . .
H H8A 0.8658 0.3756 -0.1213 0.090 Uiso calc R 1 . .
H H8B 0.9683 0.3679 -0.0251 0.090 Uiso calc R 1 . .
C C9 0.8384(4) 0.2230(3) -0.0256(2) 0.0712(9) Uani d . 1 . .
H H9A 0.7777 0.1945 -0.0809 0.085 Uiso calc R 1 . .
H H9B 0.9152 0.1702 -0.0248 0.085 Uiso calc R 1 . .
C C10 0.4911(3) 0.2955(3) 0.3195(2) 0.0633(8) Uani d . 1 . .
H H10A 0.5231 0.3261 0.3876 0.095 Uiso calc R 1 . .
H H10B 0.4461 0.2194 0.3310 0.095 Uiso calc R 1 . .
H H10C 0.4313 0.3537 0.2882 0.095 Uiso calc R 1 . .
C C11 0.7314(3) 0.1047(2) 0.32916(19) 0.0496(6) Uani d . 1 . .
H H11A 0.6816 0.1164 0.3956 0.060 Uiso calc R 1 . .
H H11B 0.7470 0.0178 0.3207 0.060 Uiso calc R 1 . .
C C12 0.8618(2) 0.1688(2) 0.34005(17) 0.0428(5) Uani d . 1 . .
C C13 0.9728(3) 0.1243(2) 0.2894(2) 0.0592(7) Uani d . 1 . .
H H13 0.9678 0.0516 0.2505 0.071 Uiso calc R 1 . .
C C14 1.0913(3) 0.1855(3) 0.2953(3) 0.0720(9) Uani d . 1 . .
H H14 1.1651 0.1544 0.2601 0.086 Uiso calc R 1 . .
C C15 1.1002(3) 0.2922(3) 0.3531(3) 0.0705(9) Uani d . 1 . .
H H15 1.1801 0.3336 0.3574 0.085 Uiso calc R 1 . .
C C16 0.9924(3) 0.3370(3) 0.4039(3) 0.0643(8) Uani d . 1 . .
H H16 0.9984 0.4098 0.4427 0.077 Uiso calc R 1 . .
C C17 0.8738(3) 0.2763(2) 0.3988(2) 0.0525(6) Uani d . 1 . .
H H17 0.8010 0.3078 0.4351 0.063 Uiso calc R 1 . .
O O2 0.7219(2) 0.02684(15) 0.08536(16) 0.0649(5) Uani d . 1 . .
O O5 0.6212(2) 0.47820(15) 0.21331(18) 0.0678(6) Uani d . 1 . .

loop_
_atom_site_aniso_label
_atom_site_aniso_U_11
_atom_site_aniso_U_22
_atom_site_aniso_U_33
_atom_site_aniso_U_12
_atom_site_aniso_U_13
_atom_site_aniso_U_23
N1 0.0551(11) 0.0403(10) 0.0422(9) 0.0052(10) 0.0092(10) -0.0014(8)
C2 0.0438(12) 0.0370(12) 0.0500(12) 0.0052(10) -0.0078(11) -0.0004(10)
C3 0.0386(11) 0.0344(11) 0.0493(12) -0.0036(10) -0.0003(10) 0.0044(10)
N4 0.0394(10) 0.0392(10) 0.0455(9) 0.0018(8) 0.0081(9) 0.0032(8)
C5 0.0456(12) 0.0356(11) 0.0467(11) 0.0023(10) 0.0037(11) -0.0012(10)
C6 0.0440(11) 0.0365(11) 0.0448(11) -0.0015(10) 0.0016(10) 0.0024(9)
C7 0.0732(17) 0.0535(16) 0.0585(14) -0.0039(15) 0.0090(14) 0.0137(13)
C8 0.080(2) 0.091(2) 0.0539(14) -0.0059(19) 0.0225(15) 0.0140(16)
C9 0.087(2) 0.0691(18) 0.0576(16) 0.0122(17) 0.0285(16) 0.0005(14)
C10 0.0540(16) 0.0665(18) 0.0693(16) 0.0024(13) 0.0202(14) 0.0009(15)
C11 0.0515(14) 0.0445(13) 0.0529(13) -0.0043(12) -0.0023(12) 0.0141(11)
C12 0.0469(13) 0.0400(11) 0.0414(11) 0.0015(11) -0.0083(10) 0.0122(10)
C13 0.0546(15) 0.0444(13) 0.0786(18) 0.0057(12) -0.0073(14) -0.0042(14)
C14 0.0474(15) 0.073(2) 0.096(2) 0.0067(14) 0.0045(16) 0.0058(18)
C15 0.0549(16) 0.0633(19) 0.093(2) -0.0131(15) -0.0182(17) 0.0205(17)
C16 0.0744(19) 0.0496(14) 0.0690(16) -0.0070(15) -0.0271(16) -0.0015(14)
C17 0.0577(15) 0.0536(13) 0.0463(12) 0.0067(12) -0.0066(12) -0.0011(11)
O2 0.0840(13) 0.0387(10) 0.0720(12) 0.0076(9) 0.0027(12) -0.0119(9)
O5 0.0770(13) 0.0369(9) 0.0896(13) 0.0088(9) 0.0252(12) -0.0036(9)

loop_
_atom_type_symbol
_atom_type_description
_atom_type_scat_dispersion_real
_atom_type_scat_dispersion_imag
_atom_type_scat_source
C C 0.0033 0.0016 'International Tables Vol C Tables 4.2.6.8 and 6.1.1.4'
H H 0.0000 0.0000 'International Tables Vol C Tables 4.2.6.8 and 6.1.1.4'
N N 0.0061 0.0033 'International Tables Vol C Tables 4.2.6.8 and 6.1.1.4'
O O 0.0106 0.0060 'International Tables Vol C Tables 4.2.6.8 and 6.1.1.4'

loop_
_geom_angle_atom_site_label_1
_geom_angle_atom_site_label_2
_geom_angle_atom_site_label_3
_geom_angle_site_symmetry_1
_geom_angle_site_symmetry_3
_geom_angle
_geom_angle_publ_flag
C2 N1 C9 . . 123.5(2) ?
C2 N1 C6 . . 124.66(18) ?
C9 N1 C6 . . 111.8(2) ?
O2 C2 N1 . . 122.7(2) ?
O2 C2 C3 . . 120.4(2) ?
N1 C2 C3 . . 116.83(19) ?
N4 C3 C2 . . 113.05(17) ?
N4 C3 C11 . . 113.11(18) ?
C2 C3 C11 . . 111.32(19) ?
N4 C3 H3 . . 106.2 ?
C2 C3 H3 . . 106.2 ?
C11 C3 H3 . . 106.2 ?
C5 N4 C10 . . 119.4(2) ?
C5 N4 C3 . . 123.59(18) ?
C10 N4 C3 . . 116.93(19) ?
O5 C5 N4 . . 122.7(2) ?
O5 C5 C6 . . 120.0(2) ?
N4 C5 C6 . . 117.26(19) ?
N1 C6 C5 . . 113.16(19) ?
N1 C6 C7 . . 102.12(18) ?
C5 C6 C7 . . 115.6(2) ?
N1 C6 H6 . . 108.6 ?
C5 C6 H6 . . 108.6 ?
C7 C6 H6 . . 108.6 ?
C6 C7 C8 . . 102.0(2) ?
C6 C7 H7A . . 111.4 ?
C8 C7 H7A . . 111.4 ?
C6 C7 H7B . . 111.4 ?
C8 C7 H7B . . 111.4 ?
H7A C7 H7B . . 109.2 ?
C9 C8 C7 . . 104.6(2) ?
C9 C8 H8A . . 110.8 ?
C7 C8 H8A . . 110.8 ?
C9 C8 H8B . . 110.8 ?
C7 C8 H8B . . 110.8 ?
H8A C8 H8B . . 108.9 ?
N1 C9 C8 . . 103.8(2) ?
N1 C9 H9A . . 111.0 ?
C8 C9 H9A . . 111.0 ?
N1 C9 H9B . . 111.0 ?
C8 C9 H9B . . 111.0 ?
H9A C9 H9B . . 109.0 ?
N4 C10 H10A . . 109.5 ?
N4 C10 H10B . . 109.5 ?
H10A C10 H10B . . 109.5 ?
N4 C10 H10C . . 109.5 ?
H10A C10 H10C . . 109.5 ?
H10B C10 H10C . . 109.5 ?
C12 C11 C3 . . 113.63(18) ?
C12 C11 H11A . . 108.8 ?
C3 C11 H11A . . 108.8 ?
C12 C11 H11B . . 108.8 ?
C3 C11 H11B . . 108.8 ?
H11A C11 H11B . . 107.7 ?
C13 C12 C17 . . 117.7(2) ?
C13 C12 C11 . . 121.0(2) ?
C17 C12 C11 . . 121.3(2) ?
C12 C13 C14 . . 121.2(3) ?
C12 C13 H13 . . 119.4 ?
C14 C13 H13 . . 119.4 ?
C15 C14 C13 . . 119.9(3) ?
C15 C14 H14 . . 120.0 ?
C13 C14 H14 . . 120.0 ?
C16 C15 C14 . . 119.7(3) ?
C16 C15 H15 . . 120.2 ?
C14 C15 H15 . . 120.2 ?
C15 C16 C17 . . 120.8(3) ?
C15 C16 H16 . . 119.6 ?
C17 C16 H16 . . 119.6 ?
C16 C17 C12 . . 120.7(3) ?
C16 C17 H17 . . 119.7 ?
C12 C17 H17 . . 119.7 ?

loop_
_geom_bond_atom_site_label_1
_geom_bond_atom_site_label_2
_geom_bond_site_symmetry_2
_geom_bond_distance
_geom_bond_publ_flag
N1 C2 . 1.329(3) ?
N1 C9 . 1.456(3) ?
N1 C6 . 1.457(3) ?
C2 O2 . 1.230(3) ?
C2 C3 . 1.507(3) ?
C3 N4 . 1.469(3) ?
C3 C11 . 1.542(3) ?
C3 H3 . 0.9800 ?
N4 C5 . 1.340(3) ?
N4 C10 . 1.457(3) ?
C5 O5 . 1.225(3) ?
C5 C6 . 1.499(3) ?
C6 C7 . 1.515(3) ?
C6 H6 . 0.9800 ?
C7 C8 . 1.519(4) ?
C7 H7A . 0.9700 ?
C7 H7B . 0.9700 ?
C8 C9 . 1.508(5) ?
C8 H8A . 0.9700 ?
C8 H8B . 0.9700 ?
C9 H9A . 0.9700 ?
C9 H9B . 0.9700 ?
C10 H10A . 0.9600 ?
C10 H10B . 0.9600 ?
C10 H10C . 0.9600 ?
C11 C12 . 1.503(3) ?
C11 H11A . 0.9700 ?
C11 H11B . 0.9700 ?
C12 C13 . 1.377(4) ?
C12 C17 . 1.386(3) ?
C13 C14 . 1.378(4) ?
C13 H13 . 0.9300 ?
C14 C15 . 1.370(5) ?
C14 H14 . 0.9300 ?
C15 C16 . 1.352(4) ?
C15 H15 . 0.9300 ?
C16 C17 . 1.376(4) ?
C16 H16 . 0.9300 ?
C17 H17 . 0.9300 ?

loop_
_geom_hbond_atom_site_label_D
_geom_hbond_atom_site_label_H
_geom_hbond_atom_site_label_A
_geom_hbond_site_symmetry_A
_geom_hbond_distance_DH
_geom_hbond_distance_HA
_geom_hbond_distance_DA
_geom_hbond_angle_DHA
C3 H3 O5 4_645 0.98 2.44 3.386(3) 162.3
C8 H8A O5 2_664 0.97 2.59 3.491(4) 154.1
C15 H15 O2 4_755 0.93 2.44 3.228(4) 142.5

loop_
_geom_torsion_atom_site_label_1
_geom_torsion_atom_site_label_2
_geom_torsion_atom_site_label_3
_geom_torsion_atom_site_label_4
_geom_torsion_site_symmetry_1
_geom_torsion_site_symmetry_2
_geom_torsion_site_symmetry_3
_geom_torsion_site_symmetry_4
_geom_torsion
_geom_torsion_publ_flag
C9 N1 C2 O2 . . . . 5.0(4) ?
C6 N1 C2 O2 . . . . -179.0(2) ?
C9 N1 C2 C3 . . . . -175.4(2) ?
C6 N1 C2 C3 . . . . 0.6(3) ?
O2 C2 C3 N4 . . . . -154.3(2) ?
N1 C2 C3 N4 . . . . 26.1(3) ?
O2 C2 C3 C11 . . . . 77.1(3) ?
N1 C2 C3 C11 . . . . -102.5(2) ?
C2 C3 N4 C5 . . . . -27.5(3) ?
C11 C3 N4 C5 . . . . 100.2(3) ?
C2 C3 N4 C10 . . . . 155.7(2) ?
C11 C3 N4 C10 . . . . -76.6(3) ?
C10 N4 C5 O5 . . . . -1.0(4) ?
C3 N4 C5 O5 . . . . -177.7(2) ?
C10 N4 C5 C6 . . . . 177.9(2) ?
C3 N4 C5 C6 . . . . 1.2(3) ?
C2 N1 C6 C5 . . . . -27.0(3) ?
C9 N1 C6 C5 . . . . 149.4(2) ?
C2 N1 C6 C7 . . . . -151.9(2) ?
C9 N1 C6 C7 . . . . 24.5(3) ?
O5 C5 C6 N1 . . . . -155.6(2) ?
N4 C5 C6 N1 . . . . 25.5(3) ?
O5 C5 C6 C7 . . . . -38.4(3) ?
N4 C5 C6 C7 . . . . 142.7(2) ?
N1 C6 C7 C8 . . . . -37.4(3) ?
C5 C6 C7 C8 . . . . -160.6(2) ?
C6 C7 C8 C9 . . . . 37.9(3) ?
C2 N1 C9 C8 . . . . 175.5(2) ?
C6 N1 C9 C8 . . . . -1.0(3) ?
C7 C8 C9 N1 . . . . -23.1(3) ?
N4 C3 C11 C12 . . . . -67.5(3) ?
C2 C3 C11 C12 . . . . 61.0(3) ?
C3 C11 C12 C13 . . . . -90.4(3) ?
C3 C11 C12 C17 . . . . 87.7(3) ?
C17 C12 C13 C14 . . . . -1.0(4) ?
C11 C12 C13 C14 . . . . 177.2(2) ?
C12 C13 C14 C15 . . . . 0.5(5) ?
C13 C14 C15 C16 . . . . -0.2(5) ?
C14 C15 C16 C17 . . . . 0.4(5) ?
C15 C16 C17 C12 . . . . -1.0(4) ?
C13 C12 C17 C16 . . . . 1.3(4) ?
C11 C12 C17 C16 . . . . -176.9(2) ?

loop_
_cod_related_entry_id
_cod_related_entry_database
_cod_related_entry_code
1 ChemSpider 30654554
